data_7222410
loop_
_publ_author_name
'Li, Ting-Ting'
'Gao, Yong-Chen'
'Zhou, Jin-Xiu'
'Huang, Mu-Hua'
'Luo, Yunjun'

_publ_section_title
;
 The Bisindolylmaleimides With Anti-Parallel Conformation by N-Dodecyl
 Chains on Indole Rings:Thermal Property and Intensive Solid-State
 Fluorescence in Single Crystal
;
_journal_name_full 'RSC Adv.'
_journal_paper_doi 10.1039/C5RA14860J
_journal_year 2015
_chemical_formula_sum 'C56 H79 N3 O2'
_chemical_formula_weight 826.22
_chemical_name_systematic
; 
 ? 
;
_space_group_IT_number 2
_symmetry_cell_setting triclinic
_symmetry_space_group_name_Hall '-P 1'
_symmetry_space_group_name_H-M 'P -1'
_atom_sites_solution_hydrogens geom
_atom_sites_solution_primary direct
_atom_sites_solution_secondary difmap
_audit_creation_method SHELXL-97
_audit_update_record
;
2015-06-04 deposited with the CCDC.
2015-10-01 downloaded from the CCDC.
;
_cell_angle_alpha 83.75(3)
_cell_angle_beta 74.78(3)
_cell_angle_gamma 85.12(3)
_cell_formula_units_Z 2
_cell_length_a 11.246(2)
_cell_length_b 12.502(3)
_cell_length_c 18.736(4)
_cell_measurement_reflns_used 3671
_cell_measurement_temperature 113(2)
_cell_measurement_theta_max 25.9782
_cell_measurement_theta_min 1.8799
_cell_volume 2522.3(10)
_computing_cell_refinement crystalclear
_computing_data_collection crystalclear
_computing_data_reduction crystalclear
_computing_molecular_graphics 'Bruker SHELXTL'
_computing_publication_material 'Bruker SHELXTL'
_computing_structure_refinement 'SHELXL-97 (Sheldrick, 1997)'
_computing_structure_solution 'SHELXS-97 (Sheldrick, 1990)'
_diffrn_ambient_temperature 113(2)
_diffrn_measured_fraction_theta_full 0.996
_diffrn_measured_fraction_theta_max 0.996
_diffrn_measurement_device_type 'rigaku saturn'
_diffrn_measurement_method '\w scans'
_diffrn_radiation_monochromator confocal
_diffrn_radiation_source 'rotating anode'
_diffrn_radiation_type MoK\a
_diffrn_radiation_wavelength 0.71073
_diffrn_reflns_av_R_equivalents 0.0831
_diffrn_reflns_av_sigmaI/netI 0.1576
_diffrn_reflns_limit_h_max 13
_diffrn_reflns_limit_h_min -13
_diffrn_reflns_limit_k_max 11
_diffrn_reflns_limit_k_min -14
_diffrn_reflns_limit_l_max 21
_diffrn_reflns_limit_l_min -22
_diffrn_reflns_number 18994
_diffrn_reflns_theta_full 25.02
_diffrn_reflns_theta_max 25.02
_diffrn_reflns_theta_min 1.64
_diffrn_standards_decay_% 0
_diffrn_standards_interval_count 0
_diffrn_standards_interval_time 0
_diffrn_standards_number 0
_exptl_absorpt_coefficient_mu 0.065
_exptl_absorpt_correction_T_max 0.9923
_exptl_absorpt_correction_T_min 0.9872
_exptl_absorpt_correction_type multi-scan
_exptl_absorpt_process_details crystalclear
_exptl_crystal_colour red
_exptl_crystal_density_diffrn 1.088
_exptl_crystal_density_method 'not measured'
_exptl_crystal_description Prism
_exptl_crystal_F_000 904
_exptl_crystal_size_max 0.20
_exptl_crystal_size_mid 0.18
_exptl_crystal_size_min 0.12
_refine_diff_density_max 0.374
_refine_diff_density_min -0.367
_refine_diff_density_rms 0.064
_refine_ls_extinction_method none
_refine_ls_goodness_of_fit_ref 1.023
_refine_ls_hydrogen_treatment constr
_refine_ls_matrix_type full
_refine_ls_number_parameters 553
_refine_ls_number_reflns 8866
_refine_ls_number_restraints 0
_refine_ls_restrained_S_all 1.023
_refine_ls_R_factor_all 0.1723
_refine_ls_R_factor_gt 0.0818
_refine_ls_shift/su_max 0.004
_refine_ls_shift/su_mean 0.000
_refine_ls_structure_factor_coef Fsqd
_refine_ls_weighting_details 'calc w=1/[\s^2^(Fo^2^)+(0.0900P)^2^+0.0000P] where P=(Fo^2^+2Fc^2^)/3'
_refine_ls_weighting_scheme calc
_refine_ls_wR_factor_gt 0.1758
_refine_ls_wR_factor_ref 0.2225
_reflns_number_gt 4205
_reflns_number_total 8866
_reflns_threshold_expression >2sigma(I)
_cod_data_source_file c5ra14860j2.cif
_cod_data_source_block shelxl
_cod_depositor_comments
;
The following automatic conversions were performed:

'_symmetry_cell_setting' value 'Triclinic' changed to 'triclinic'
according to
/usr/data/users/saulius/crontab/automatic-downloads/rss-feeds/RSC/lib/dictionaries/cif_core.dic
dictionary named 'cif_core.dic' version 2.4.2 from 2011-04-26.

Automatic conversion script
Id: cif_fix_values 3271 2015-04-21 07:52:19Z andrius 
;
_cod_original_cell_volume 2522.3(9)
_cod_original_sg_symbol_H-M P-1
_cod_database_code 7222410

loop_
_symmetry_equiv_pos_as_xyz
'x, y, z'
'-x, -y, -z'

loop_
_atom_site_label
_atom_site_type_symbol
_atom_site_fract_x
_atom_site_fract_y
_atom_site_fract_z
_atom_site_U_iso_or_equiv
_atom_site_adp_type
_atom_site_occupancy
_atom_site_symmetry_multiplicity
_atom_site_calc_flag
_atom_site_refinement_flags
O1 O 0.3562(2) 0.8696(2) 0.05335(14) 0.0291(7) Uani 1 1 d .
O2 O 0.6178(2) 1.0476(2) 0.13958(15) 0.0294(7) Uani 1 1 d .
N1 N 0.4631(3) 0.9775(2) 0.10359(17) 0.0225(7) Uani 1 1 d .
N2 N 0.5623(3) 0.6155(2) -0.06697(18) 0.0286(8) Uani 1 1 d .
N3 N 0.9706(3) 0.8927(2) 0.08706(17) 0.0221(7) Uani 1 1 d .
C1 C 0.4525(3) 0.8915(3) 0.0651(2) 0.0238(9) Uani 1 1 d .
C2 C 0.5787(3) 0.8347(3) 0.0427(2) 0.0206(8) Uani 1 1 d .
C3 C 0.6568(3) 0.8899(3) 0.0670(2) 0.0207(8) Uani 1 1 d .
C4 C 0.5831(3) 0.9809(3) 0.1082(2) 0.0232(9) Uani 1 1 d .
C5 C 0.3584(3) 1.0441(3) 0.1432(2) 0.0243(9) Uani 1 1 d .
H5A H 0.2969 1.0570 0.1134 0.029 Uiso 1 1 calc R
H5B H 0.3874 1.1148 0.1481 0.029 Uiso 1 1 calc R
C6 C 0.2965(3) 0.9935(3) 0.2196(2) 0.0266(9) Uani 1 1 d .
H6A H 0.3584 0.9803 0.2491 0.032 Uiso 1 1 calc R
H6B H 0.2678 0.9227 0.2145 0.032 Uiso 1 1 calc R
C7 C 0.1873(3) 1.0616(3) 0.2618(2) 0.0267(9) Uani 1 1 d .
H7A H 0.2187 1.1224 0.2799 0.032 Uiso 1 1 calc R
H7B H 0.1375 1.0924 0.2273 0.032 Uiso 1 1 calc R
C8 C 0.1057(3) 0.9994(3) 0.3268(2) 0.0282(9) Uani 1 1 d .
H8A H 0.1570 0.9664 0.3599 0.034 Uiso 1 1 calc R
H8B H 0.0731 0.9400 0.3080 0.034 Uiso 1 1 calc R
C9 C -0.0030(3) 1.0639(3) 0.3728(2) 0.0283(9) Uani 1 1 d .
H9A H -0.0474 1.1067 0.3391 0.034 Uiso 1 1 calc R
H9B H 0.0287 1.1150 0.3993 0.034 Uiso 1 1 calc R
C10 C -0.0935(3) 0.9933(3) 0.4294(2) 0.0301(10) Uani 1 1 d .
H10A H -0.1259 0.9436 0.4023 0.036 Uiso 1 1 calc R
H10B H -0.0474 0.9486 0.4614 0.036 Uiso 1 1 calc R
C11 C -0.2018(3) 1.0516(3) 0.4789(2) 0.0298(10) Uani 1 1 d .
H11A H -0.2464 1.0991 0.4475 0.036 Uiso 1 1 calc R
H11B H -0.1705 1.0979 0.5088 0.036 Uiso 1 1 calc R
C12 C -0.2917(3) 0.9758(3) 0.5311(2) 0.0310(10) Uani 1 1 d .
H12A H -0.2479 0.9319 0.5646 0.037 Uiso 1 1 calc R
H12B H -0.3176 0.9259 0.5011 0.037 Uiso 1 1 calc R
C13 C -0.4071(3) 1.0316(3) 0.5783(2) 0.0313(10) Uani 1 1 d .
H13A H -0.4493 1.0780 0.5450 0.038 Uiso 1 1 calc R
H13B H -0.3818 1.0789 0.6101 0.038 Uiso 1 1 calc R
C14 C -0.4984(4) 0.9537(3) 0.6275(2) 0.0358(10) Uani 1 1 d .
H14A H -0.5174 0.9022 0.5961 0.043 Uiso 1 1 calc R
H14B H -0.4582 0.9119 0.6637 0.043 Uiso 1 1 calc R
C15 C -0.6186(4) 1.0068(4) 0.6699(2) 0.0418(11) Uani 1 1 d .
H15A H -0.6561 1.0534 0.6344 0.050 Uiso 1 1 calc R
H15B H -0.6008 1.0535 0.7048 0.050 Uiso 1 1 calc R
C16 C -0.7108(4) 0.9263(4) 0.7132(3) 0.0469(12) Uani 1 1 d .
H16A H -0.7269 0.8782 0.6793 0.070 Uiso 1 1 calc R
H16B H -0.7880 0.9649 0.7372 0.070 Uiso 1 1 calc R
H16C H -0.6769 0.8837 0.7512 0.070 Uiso 1 1 calc R
C17 C 0.5933(3) 0.7367(3) 0.0061(2) 0.0217(9) Uani 1 1 d .
C18 C 0.6783(3) 0.6445(3) 0.0101(2) 0.0233(9) Uani 1 1 d .
C19 C 0.7665(3) 0.6148(3) 0.0512(2) 0.0281(9) Uani 1 1 d .
H19 H 0.7797 0.6614 0.0848 0.034 Uiso 1 1 calc R
C20 C 0.8332(4) 0.5172(3) 0.0419(2) 0.0333(10) Uani 1 1 d .
H20 H 0.8925 0.4964 0.0694 0.040 Uiso 1 1 calc R
C21 C 0.8142(4) 0.4481(3) -0.0080(2) 0.0389(11) Uani 1 1 d .
H21 H 0.8634 0.3825 -0.0148 0.047 Uiso 1 1 calc R
C22 C 0.7262(4) 0.4728(3) -0.0472(2) 0.0362(11) Uani 1 1 d .
H22 H 0.7117 0.4248 -0.0796 0.043 Uiso 1 1 calc R
C23 C 0.6595(3) 0.5714(3) -0.0374(2) 0.0255(9) Uani 1 1 d .
C24 C 0.5243(3) 0.7131(3) -0.0405(2) 0.0262(9) Uani 1 1 d .
H24 H 0.4591 0.7588 -0.0525 0.031 Uiso 1 1 calc R
C25 C 0.5105(4) 0.5668(3) -0.1195(2) 0.0356(10) Uani 1 1 d .
H25A H 0.4195 0.5781 -0.1049 0.043 Uiso 1 1 calc R
H25B H 0.5313 0.4882 -0.1165 0.043 Uiso 1 1 calc R
C26 C 0.5589(4) 0.6143(3) -0.1992(2) 0.0380(11) Uani 1 1 d .
H26A H 0.5353 0.6924 -0.2018 0.046 Uiso 1 1 calc R
H26B H 0.5175 0.5811 -0.2311 0.046 Uiso 1 1 calc R
C27 C 0.6983(4) 0.5992(4) -0.2310(2) 0.0410(11) Uani 1 1 d .
H27A H 0.7401 0.6421 -0.2045 0.049 Uiso 1 1 calc R
H27B H 0.7244 0.5224 -0.2219 0.049 Uiso 1 1 calc R
C28 C 0.7399(4) 0.6327(4) -0.3138(2) 0.0417(11) Uani 1 1 d .
H28A H 0.7111 0.7088 -0.3229 0.050 Uiso 1 1 calc R
H28B H 0.6996 0.5884 -0.3402 0.050 Uiso 1 1 calc R
C29 C 0.8790(4) 0.6217(3) -0.3466(2) 0.0417(11) Uani 1 1 d .
H29A H 0.9088 0.5466 -0.3350 0.050 Uiso 1 1 calc R
H29B H 0.9192 0.6695 -0.3224 0.050 Uiso 1 1 calc R
C30 C 0.9180(4) 0.6495(3) -0.4303(2) 0.0390(11) Uani 1 1 d .
H30A H 0.8779 0.6013 -0.4543 0.047 Uiso 1 1 calc R
H30B H 0.8873 0.7243 -0.4417 0.047 Uiso 1 1 calc R
C31 C 1.0563(4) 0.6397(3) -0.4639(2) 0.0414(11) Uani 1 1 d .
H31A H 1.0867 0.5647 -0.4527 0.050 Uiso 1 1 calc R
H31B H 1.0963 0.6874 -0.4395 0.050 Uiso 1 1 calc R
C32 C 1.0965(4) 0.6680(3) -0.5473(2) 0.0415(11) Uani 1 1 d .
H32A H 1.0677 0.7434 -0.5588 0.050 Uiso 1 1 calc R
H32B H 1.0561 0.6209 -0.5720 0.050 Uiso 1 1 calc R
C33 C 1.2362(4) 0.6558(3) -0.5796(2) 0.0462(13) Uani 1 1 d .
H33A H 1.2763 0.7011 -0.5536 0.055 Uiso 1 1 calc R
H33B H 1.2643 0.5798 -0.5691 0.055 Uiso 1 1 calc R
C34 C 1.2801(4) 0.6863(3) -0.6628(2) 0.0426(12) Uani 1 1 d .
H34A H 1.2374 0.6435 -0.6889 0.051 Uiso 1 1 calc R
H34B H 1.2560 0.7633 -0.6733 0.051 Uiso 1 1 calc R
C35 C 1.4180(5) 0.6686(4) -0.6940(3) 0.0630(16) Uani 1 1 d .
H35A H 1.4416 0.5913 -0.6846 0.076 Uiso 1 1 calc R
H35B H 1.4606 0.7099 -0.6670 0.076 Uiso 1 1 calc R
C36 C 1.4630(5) 0.7014(4) -0.7765(3) 0.0634(16) Uani 1 1 d .
H36A H 1.4166 0.6653 -0.8036 0.095 Uiso 1 1 calc R
H36B H 1.5510 0.6803 -0.7935 0.095 Uiso 1 1 calc R
H36C H 1.4503 0.7797 -0.7857 0.095 Uiso 1 1 calc R
C37 C 0.7900(3) 0.8787(3) 0.0582(2) 0.0215(9) Uani 1 1 d .
C38 C 0.8893(3) 0.8465(3) -0.0035(2) 0.0203(8) Uani 1 1 d .
C39 C 0.8972(3) 0.8115(3) -0.0729(2) 0.0234(9) Uani 1 1 d .
H39 H 0.8242 0.8018 -0.0874 0.028 Uiso 1 1 calc R
C40 C 1.0116(3) 0.7910(3) -0.1204(2) 0.0279(9) Uani 1 1 d .
H40 H 1.0170 0.7668 -0.1675 0.034 Uiso 1 1 calc R
C41 C 1.1210(3) 0.8056(3) -0.0995(2) 0.0284(10) Uani 1 1 d .
H41 H 1.1988 0.7925 -0.1335 0.034 Uiso 1 1 calc R
C42 C 1.1168(3) 0.8383(3) -0.0314(2) 0.0242(9) Uani 1 1 d .
H42 H 1.1901 0.8473 -0.0172 0.029 Uiso 1 1 calc R
C43 C 1.0011(3) 0.8577(3) 0.0160(2) 0.0204(8) Uani 1 1 d .
C44 C 0.8463(3) 0.9059(3) 0.1105(2) 0.0230(9) Uani 1 1 d .
H44 H 0.8031 0.9306 0.1571 0.028 Uiso 1 1 calc R
C45 C 1.0578(3) 0.8942(3) 0.1320(2) 0.0250(9) Uani 1 1 d .
H45A H 1.0188 0.9341 0.1759 0.030 Uiso 1 1 calc R
H45B H 1.1307 0.9329 0.1027 0.030 Uiso 1 1 calc R
C46 C 1.1002(3) 0.7801(3) 0.1581(2) 0.0296(10) Uani 1 1 d .
H46A H 1.1477 0.7438 0.1141 0.036 Uiso 1 1 calc R
H46B H 1.1569 0.7859 0.1898 0.036 Uiso 1 1 calc R
C47 C 0.9966(4) 0.7093(3) 0.2014(2) 0.0356(10) Uani 1 1 d .
H47A H 0.9353 0.7093 0.1719 0.043 Uiso 1 1 calc R
H47B H 1.0313 0.6343 0.2073 0.043 Uiso 1 1 calc R
C48 C 0.9314(4) 0.7442(3) 0.2770(3) 0.0405(11) Uani 1 1 d .
H48A H 0.9922 0.7401 0.3072 0.049 Uiso 1 1 calc R
H48B H 0.9016 0.8207 0.2711 0.049 Uiso 1 1 calc R
C49 C 0.8239(5) 0.6798(4) 0.3192(3) 0.0683(16) Uani 1 1 d .
H49A H 0.7613 0.6884 0.2901 0.082 Uiso 1 1 calc R
H49B H 0.8531 0.6028 0.3210 0.082 Uiso 1 1 calc R
C50 C 0.7609(4) 0.7046(4) 0.3964(3) 0.0467(12) Uani 1 1 d .
H50 H 0.7945 0.7553 0.4188 0.056 Uiso 1 1 calc R
C51 C 0.6512(6) 0.6545(6) 0.4378(3) 0.119(3) Uani 1 1 d .
H51 H 0.6206 0.6028 0.4147 0.143 Uiso 1 1 calc R
C52 C 0.5835(4) 0.6762(4) 0.5118(3) 0.0482(12) Uani 1 1 d .
H52 H 0.6164 0.7269 0.5346 0.058 Uiso 1 1 calc R
C53 C 0.4733(7) 0.6305(7) 0.5543(3) 0.132(3) Uani 1 1 d .
H53 H 0.4418 0.5803 0.5304 0.158 Uiso 1 1 calc R
C54 C 0.4039(5) 0.6481(4) 0.6260(3) 0.0587(14) Uani 1 1 d .
H54 H 0.4346 0.6983 0.6502 0.070 Uiso 1 1 calc R
C55 C 0.2930(6) 0.6005(6) 0.6677(3) 0.103(3) Uani 1 1 d .
H55 H 0.2614 0.5522 0.6424 0.123 Uiso 1 1 calc R
C56 C 0.2233(6) 0.6146(5) 0.7408(4) 0.099(2) Uani 1 1 d .
H56A H 0.2719 0.6509 0.7664 0.148 Uiso 1 1 calc R
H56B H 0.2021 0.5442 0.7675 0.148 Uiso 1 1 calc R
H56C H 0.1474 0.6587 0.7395 0.148 Uiso 1 1 calc R

loop_
_atom_site_aniso_label
_atom_site_aniso_U_11
_atom_site_aniso_U_22
_atom_site_aniso_U_33
_atom_site_aniso_U_23
_atom_site_aniso_U_13
_atom_site_aniso_U_12
O1 0.0168(14) 0.0383(16) 0.0335(17) -0.0063(13) -0.0067(12) -0.0043(12)
O2 0.0235(15) 0.0323(16) 0.0341(17) -0.0119(13) -0.0062(13) -0.0029(12)
N1 0.0159(16) 0.0248(17) 0.0254(19) -0.0064(15) -0.0024(14) 0.0031(13)
N2 0.0333(19) 0.0291(19) 0.0230(19) -0.0088(15) -0.0010(15) -0.0101(15)
N3 0.0176(16) 0.0259(17) 0.0227(19) -0.0018(14) -0.0052(14) -0.0015(13)
C1 0.024(2) 0.023(2) 0.024(2) -0.0033(17) -0.0046(18) -0.0023(16)
C2 0.0174(19) 0.022(2) 0.021(2) -0.0006(17) -0.0030(16) -0.0001(15)
C3 0.022(2) 0.021(2) 0.017(2) -0.0034(16) -0.0012(16) 0.0000(15)
C4 0.021(2) 0.027(2) 0.021(2) -0.0005(18) -0.0036(17) -0.0022(16)
C5 0.019(2) 0.026(2) 0.025(2) -0.0022(17) -0.0006(17) 0.0028(16)
C6 0.025(2) 0.032(2) 0.023(2) -0.0045(18) -0.0039(18) -0.0028(17)
C7 0.023(2) 0.030(2) 0.026(2) -0.0037(18) -0.0035(18) -0.0005(17)
C8 0.028(2) 0.032(2) 0.023(2) -0.0046(18) -0.0032(18) -0.0001(18)
C9 0.026(2) 0.034(2) 0.022(2) -0.0021(18) -0.0005(18) -0.0051(17)
C10 0.028(2) 0.032(2) 0.028(2) -0.0050(19) -0.0020(19) -0.0039(18)
C11 0.027(2) 0.035(2) 0.022(2) -0.0021(18) 0.0018(18) -0.0007(18)
C12 0.028(2) 0.035(2) 0.027(2) 0.0010(19) -0.0007(19) -0.0069(18)
C13 0.024(2) 0.040(2) 0.025(2) -0.0044(19) 0.0018(18) -0.0007(18)
C14 0.031(2) 0.041(3) 0.031(3) -0.005(2) 0.002(2) -0.0065(19)
C15 0.034(3) 0.056(3) 0.030(3) -0.007(2) 0.003(2) -0.006(2)
C16 0.035(3) 0.066(3) 0.037(3) -0.014(2) 0.004(2) -0.018(2)
C17 0.020(2) 0.022(2) 0.022(2) 0.0006(17) -0.0022(17) -0.0077(16)
C18 0.021(2) 0.021(2) 0.025(2) -0.0035(17) 0.0002(17) -0.0073(16)
C19 0.020(2) 0.028(2) 0.032(2) -0.0006(19) -0.0003(18) -0.0041(17)
C20 0.032(2) 0.029(2) 0.034(3) 0.004(2) -0.003(2) -0.0020(19)
C21 0.039(3) 0.027(2) 0.039(3) 0.001(2) 0.008(2) 0.0007(19)
C22 0.046(3) 0.023(2) 0.034(3) -0.0055(19) 0.002(2) -0.0079(19)
C23 0.028(2) 0.023(2) 0.022(2) 0.0001(18) -0.0013(18) -0.0053(17)
C24 0.022(2) 0.030(2) 0.026(2) -0.0045(18) -0.0034(18) -0.0059(17)
C25 0.037(3) 0.044(3) 0.025(2) -0.014(2) 0.0029(19) -0.018(2)
C26 0.040(3) 0.048(3) 0.029(3) -0.011(2) -0.008(2) -0.016(2)
C27 0.046(3) 0.051(3) 0.023(2) -0.008(2) 0.004(2) -0.019(2)
C28 0.044(3) 0.051(3) 0.029(3) -0.011(2) 0.002(2) -0.020(2)
C29 0.046(3) 0.041(3) 0.031(3) -0.002(2) 0.005(2) -0.013(2)
C30 0.051(3) 0.034(2) 0.025(3) -0.002(2) 0.004(2) -0.011(2)
C31 0.050(3) 0.037(3) 0.030(3) 0.000(2) 0.002(2) -0.005(2)
C32 0.051(3) 0.030(2) 0.035(3) -0.003(2) 0.006(2) -0.005(2)
C33 0.055(3) 0.031(2) 0.035(3) 0.008(2) 0.012(2) 0.007(2)
C34 0.049(3) 0.032(2) 0.037(3) 0.000(2) 0.005(2) 0.001(2)
C35 0.061(4) 0.051(3) 0.050(3) 0.017(3) 0.016(3) 0.020(3)
C36 0.066(4) 0.050(3) 0.047(3) 0.008(3) 0.024(3) 0.013(3)
C37 0.019(2) 0.0189(19) 0.026(2) -0.0043(17) -0.0042(17) -0.0020(15)
C38 0.021(2) 0.0153(19) 0.022(2) 0.0016(16) -0.0023(17) 0.0002(15)
C39 0.022(2) 0.026(2) 0.020(2) -0.0017(17) -0.0032(17) 0.0022(16)
C40 0.031(2) 0.027(2) 0.022(2) -0.0028(18) -0.0025(18) 0.0003(18)
C41 0.017(2) 0.032(2) 0.031(2) -0.0010(19) 0.0023(17) 0.0035(17)
C42 0.019(2) 0.022(2) 0.029(2) 0.0003(18) -0.0039(17) -0.0016(16)
C43 0.022(2) 0.0169(19) 0.021(2) -0.0006(16) -0.0046(17) -0.0004(15)
C44 0.020(2) 0.022(2) 0.026(2) -0.0039(17) -0.0049(17) -0.0001(16)
C45 0.021(2) 0.027(2) 0.029(2) -0.0045(18) -0.0070(18) -0.0064(16)
C46 0.028(2) 0.030(2) 0.032(2) -0.0015(19) -0.0096(19) -0.0015(18)
C47 0.040(3) 0.032(2) 0.034(3) -0.001(2) -0.008(2) -0.0055(19)
C48 0.040(3) 0.035(2) 0.046(3) 0.000(2) -0.008(2) -0.011(2)
C49 0.080(4) 0.082(4) 0.041(3) -0.009(3) 0.005(3) -0.051(3)
C50 0.049(3) 0.045(3) 0.042(3) -0.011(2) 0.002(2) -0.019(2)
C51 0.124(6) 0.189(7) 0.040(4) -0.043(4) 0.034(4) -0.125(5)
C52 0.044(3) 0.048(3) 0.050(3) -0.013(2) 0.001(2) -0.012(2)
C53 0.125(6) 0.236(9) 0.040(4) -0.049(5) 0.027(4) -0.138(6)
C54 0.052(3) 0.055(3) 0.059(4) -0.021(3) 0.017(3) -0.022(2)
C55 0.098(5) 0.173(7) 0.038(4) -0.035(4) 0.017(3) -0.093(5)
C56 0.085(5) 0.111(5) 0.083(5) -0.045(4) 0.036(4) -0.043(4)

loop_
_atom_type_symbol
_atom_type_description
_atom_type_scat_dispersion_real
_atom_type_scat_dispersion_imag
_atom_type_scat_source
C C 0.0033 0.0016 'International Tables Vol C Tables 4.2.6.8 and 6.1.1.4'
H H 0.0000 0.0000 'International Tables Vol C Tables 4.2.6.8 and 6.1.1.4'
N N 0.0061 0.0033 'International Tables Vol C Tables 4.2.6.8 and 6.1.1.4'
O O 0.0106 0.0060 'International Tables Vol C Tables 4.2.6.8 and 6.1.1.4'

loop_
_geom_angle_atom_site_label_1
_geom_angle_atom_site_label_2
_geom_angle_atom_site_label_3
_geom_angle
C4 N1 C1 110.3(3)
C4 N1 C5 124.8(3)
C1 N1 C5 124.3(3)
C24 N2 C23 108.6(3)
C24 N2 C25 124.9(3)
C23 N2 C25 126.4(3)
C44 N3 C43 108.5(3)
C44 N3 C45 126.4(3)
C43 N3 C45 124.2(3)
O1 C1 N1 123.9(3)
O1 C1 C2 128.8(3)
N1 C1 C2 107.3(3)
C3 C2 C17 133.4(3)
C3 C2 C1 107.2(3)
C17 C2 C1 119.3(3)
C2 C3 C37 132.8(3)
C2 C3 C4 108.2(3)
C37 C3 C4 119.0(3)
O2 C4 N1 124.1(3)
O2 C4 C3 129.0(3)
N1 C4 C3 107.0(3)
N1 C5 C6 113.1(3)
N1 C5 H5A 109.0
C6 C5 H5A 109.0
N1 C5 H5B 109.0
C6 C5 H5B 109.0
H5A C5 H5B 107.8
C5 C6 C7 114.0(3)
C5 C6 H6A 108.8
C7 C6 H6A 108.8
C5 C6 H6B 108.8
C7 C6 H6B 108.8
H6A C6 H6B 107.7
C8 C7 C6 113.3(3)
C8 C7 H7A 108.9
C6 C7 H7A 108.9
C8 C7 H7B 108.9
C6 C7 H7B 108.9
H7A C7 H7B 107.7
C7 C8 C9 115.9(3)
C7 C8 H8A 108.3
C9 C8 H8A 108.3
C7 C8 H8B 108.3
C9 C8 H8B 108.3
H8A C8 H8B 107.4
C8 C9 C10 113.0(3)
C8 C9 H9A 109.0
C10 C9 H9A 109.0
C8 C9 H9B 109.0
C10 C9 H9B 109.0
H9A C9 H9B 107.8
C11 C10 C9 116.2(3)
C11 C10 H10A 108.2
C9 C10 H10A 108.2
C11 C10 H10B 108.2
C9 C10 H10B 108.2
H10A C10 H10B 107.4
C10 C11 C12 113.2(3)
C10 C11 H11A 108.9
C12 C11 H11A 108.9
C10 C11 H11B 108.9
C12 C11 H11B 108.9
H11A C11 H11B 107.7
C11 C12 C13 114.8(3)
C11 C12 H12A 108.6
C13 C12 H12A 108.6
C11 C12 H12B 108.6
C13 C12 H12B 108.6
H12A C12 H12B 107.5
C12 C13 C14 113.7(3)
C12 C13 H13A 108.8
C14 C13 H13A 108.8
C12 C13 H13B 108.8
C14 C13 H13B 108.8
H13A C13 H13B 107.7
C15 C14 C13 114.8(3)
C15 C14 H14A 108.6
C13 C14 H14A 108.6
C15 C14 H14B 108.6
C13 C14 H14B 108.6
H14A C14 H14B 107.6
C14 C15 C16 113.1(4)
C14 C15 H15A 109.0
C16 C15 H15A 109.0
C14 C15 H15B 109.0
C16 C15 H15B 109.0
H15A C15 H15B 107.8
C15 C16 H16A 109.5
C15 C16 H16B 109.5
H16A C16 H16B 109.5
C15 C16 H16C 109.5
H16A C16 H16C 109.5
H16B C16 H16C 109.5
C24 C17 C18 105.8(3)
C24 C17 C2 125.3(3)
C18 C17 C2 128.9(3)
C23 C18 C19 118.3(3)
C23 C18 C17 107.4(3)
C19 C18 C17 134.2(3)
C20 C19 C18 119.1(4)
C20 C19 H19 120.5
C18 C19 H19 120.5
C19 C20 C21 120.7(4)
C19 C20 H20 119.6
C21 C20 H20 119.6
C22 C21 C20 121.8(4)
C22 C21 H21 119.1
C20 C21 H21 119.1
C21 C22 C23 116.9(4)
C21 C22 H22 121.5
C23 C22 H22 121.5
C22 C23 N2 129.6(4)
C22 C23 C18 123.1(3)
N2 C23 C18 107.3(3)
N2 C24 C17 110.8(3)
N2 C24 H24 124.6
C17 C24 H24 124.6
N2 C25 C26 112.5(3)
N2 C25 H25A 109.1
C26 C25 H25A 109.1
N2 C25 H25B 109.1
C26 C25 H25B 109.1
H25A C25 H25B 107.8
C25 C26 C27 115.4(3)
C25 C26 H26A 108.4
C27 C26 H26A 108.4
C25 C26 H26B 108.4
C27 C26 H26B 108.4
H26A C26 H26B 107.5
C28 C27 C26 113.4(4)
C28 C27 H27A 108.9
C26 C27 H27A 108.9
C28 C27 H27B 108.9
C26 C27 H27B 108.9
H27A C27 H27B 107.7
C27 C28 C29 114.5(4)
C27 C28 H28A 108.6
C29 C28 H28A 108.6
C27 C28 H28B 108.6
C29 C28 H28B 108.6
H28A C28 H28B 107.6
C28 C29 C30 113.6(4)
C28 C29 H29A 108.9
C30 C29 H29A 108.9
C28 C29 H29B 108.9
C30 C29 H29B 108.9
H29A C29 H29B 107.7
C31 C30 C29 114.3(4)
C31 C30 H30A 108.7
C29 C30 H30A 108.7
C31 C30 H30B 108.7
C29 C30 H30B 108.7
H30A C30 H30B 107.6
C30 C31 C32 114.9(4)
C30 C31 H31A 108.5
C32 C31 H31A 108.5
C30 C31 H31B 108.5
C32 C31 H31B 108.5
H31A C31 H31B 107.5
C31 C32 C33 113.6(4)
C31 C32 H32A 108.9
C33 C32 H32A 108.9
C31 C32 H32B 108.9
C33 C32 H32B 108.9
H32A C32 H32B 107.7
C34 C33 C32 115.0(4)
C34 C33 H33A 108.5
C32 C33 H33A 108.5
C34 C33 H33B 108.5
C32 C33 H33B 108.5
H33A C33 H33B 107.5
C35 C34 C33 114.0(4)
C35 C34 H34A 108.8
C33 C34 H34A 108.8
C35 C34 H34B 108.8
C33 C34 H34B 108.8
H34A C34 H34B 107.7
C34 C35 C36 114.3(4)
C34 C35 H35A 108.7
C36 C35 H35A 108.7
C34 C35 H35B 108.7
C36 C35 H35B 108.7
H35A C35 H35B 107.6
C35 C36 H36A 109.5
C35 C36 H36B 109.5
H36A C36 H36B 109.5
C35 C36 H36C 109.5
H36A C36 H36C 109.5
H36B C36 H36C 109.5
C44 C37 C38 105.7(3)
C44 C37 C3 123.5(3)
C38 C37 C3 130.7(3)
C39 C38 C43 117.9(3)
C39 C38 C37 135.4(3)
C43 C38 C37 106.6(3)
C40 C39 C38 119.6(3)
C40 C39 H39 120.2
C38 C39 H39 120.2
C39 C40 C41 120.7(4)
C39 C40 H40 119.6
C41 C40 H40 119.6
C42 C41 C40 121.2(4)
C42 C41 H41 119.4
C40 C41 H41 119.4
C41 C42 C43 117.4(3)
C41 C42 H42 121.3
C43 C42 H42 121.3
C42 C43 N3 129.1(3)
C42 C43 C38 123.1(3)
N3 C43 C38 107.7(3)
N3 C44 C37 111.4(3)
N3 C44 H44 124.3
C37 C44 H44 124.3
N3 C45 C46 112.0(3)
N3 C45 H45A 109.2
C46 C45 H45A 109.2
N3 C45 H45B 109.2
C46 C45 H45B 109.2
H45A C45 H45B 107.9
C47 C46 C45 115.0(3)
C47 C46 H46A 108.5
C45 C46 H46A 108.5
C47 C46 H46B 108.5
C45 C46 H46B 108.5
H46A C46 H46B 107.5
C48 C47 C46 114.2(4)
C48 C47 H47A 108.7
C46 C47 H47A 108.7
C48 C47 H47B 108.7
C46 C47 H47B 108.7
H47A C47 H47B 107.6
C49 C48 C47 115.4(4)
C49 C48 H48A 108.4
C47 C48 H48A 108.4
C49 C48 H48B 108.4
C47 C48 H48B 108.4
H48A C48 H48B 107.5
C50 C49 C48 118.3(4)
C50 C49 H49A 107.7
C48 C49 H49A 107.7
C50 C49 H49B 107.7
C48 C49 H49B 107.7
H49A C49 H49B 107.1
C51 C50 C49 121.9(5)
C51 C50 H50 119.0
C49 C50 H50 119.0
C50 C51 C52 125.2(5)
C50 C51 H51 117.4
C52 C51 H51 117.4
C53 C52 C51 127.2(5)
C53 C52 H52 116.4
C51 C52 H52 116.4
C54 C53 C52 129.8(6)
C54 C53 H53 115.1
C52 C53 H53 115.1
C53 C54 C55 128.6(5)
C53 C54 H54 115.7
C55 C54 H54 115.7
C56 C55 C54 129.6(6)
C56 C55 H55 115.2
C54 C55 H55 115.2
C55 C56 H56A 109.5
C55 C56 H56B 109.5
H56A C56 H56B 109.5
C55 C56 H56C 109.5
H56A C56 H56C 109.5
H56B C56 H56C 109.5

loop_
_geom_bond_atom_site_label_1
_geom_bond_atom_site_label_2
_geom_bond_distance
O1 C1 1.218(4)
O2 C4 1.215(4)
N1 C4 1.379(4)
N1 C1 1.387(4)
N1 C5 1.462(4)
N2 C24 1.360(4)
N2 C23 1.398(4)
N2 C25 1.472(5)
N3 C44 1.352(4)
N3 C43 1.395(4)
N3 C45 1.454(4)
C1 C2 1.509(5)
C2 C3 1.355(5)
C2 C17 1.446(5)
C3 C37 1.459(5)
C3 C4 1.508(5)
C5 C6 1.513(5)
C5 H5A 0.9900
C5 H5B 0.9900
C6 C7 1.523(5)
C6 H6A 0.9900
C6 H6B 0.9900
C7 C8 1.502(5)
C7 H7A 0.9900
C7 H7B 0.9900
C8 C9 1.523(5)
C8 H8A 0.9900
C8 H8B 0.9900
C9 C10 1.524(5)
C9 H9A 0.9900
C9 H9B 0.9900
C10 C11 1.509(5)
C10 H10A 0.9900
C10 H10B 0.9900
C11 C12 1.522(5)
C11 H11A 0.9900
C11 H11B 0.9900
C12 C13 1.527(5)
C12 H12A 0.9900
C12 H12B 0.9900
C13 C14 1.527(5)
C13 H13A 0.9900
C13 H13B 0.9900
C14 C15 1.516(5)
C14 H14A 0.9900
C14 H14B 0.9900
C15 C16 1.518(6)
C15 H15A 0.9900
C15 H15B 0.9900
C16 H16A 0.9800
C16 H16B 0.9800
C16 H16C 0.9800
C17 C24 1.380(5)
C17 C18 1.442(5)
C18 C23 1.407(5)
C18 C19 1.410(5)
C19 C20 1.380(5)
C19 H19 0.9500
C20 C21 1.405(5)
C20 H20 0.9500
C21 C22 1.378(6)
C21 H21 0.9500
C22 C23 1.391(5)
C22 H22 0.9500
C24 H24 0.9500
C25 C26 1.521(6)
C25 H25A 0.9900
C25 H25B 0.9900
C26 C27 1.527(5)
C26 H26A 0.9900
C26 H26B 0.9900
C27 C28 1.519(6)
C27 H27A 0.9900
C27 H27B 0.9900
C28 C29 1.523(6)
C28 H28A 0.9900
C28 H28B 0.9900
C29 C30 1.523(5)
C29 H29A 0.9900
C29 H29B 0.9900
C30 C31 1.517(6)
C30 H30A 0.9900
C30 H30B 0.9900
C31 C32 1.520(6)
C31 H31A 0.9900
C31 H31B 0.9900
C32 C33 1.529(6)
C32 H32A 0.9900
C32 H32B 0.9900
C33 C34 1.523(6)
C33 H33A 0.9900
C33 H33B 0.9900
C34 C35 1.512(6)
C34 H34A 0.9900
C34 H34B 0.9900
C35 C36 1.516(6)
C35 H35A 0.9900
C35 H35B 0.9900
C36 H36A 0.9800
C36 H36B 0.9800
C36 H36C 0.9800
C37 C44 1.382(5)
C37 C38 1.447(5)
C38 C39 1.395(5)
C38 C43 1.419(5)
C39 C40 1.380(5)
C39 H39 0.9500
C40 C41 1.416(5)
C40 H40 0.9500
C41 C42 1.370(5)
C41 H41 0.9500
C42 C43 1.388(5)
C42 H42 0.9500
C44 H44 0.9500
C45 C46 1.536(5)
C45 H45A 0.9900
C45 H45B 0.9900
C46 C47 1.523(5)
C46 H46A 0.9900
C46 H46B 0.9900
C47 C48 1.508(6)
C47 H47A 0.9900
C47 H47B 0.9900
C48 C49 1.504(6)
C48 H48A 0.9900
C48 H48B 0.9900
C49 C50 1.488(6)
C49 H49A 0.9900
C49 H49B 0.9900
C50 C51 1.427(7)
C50 H50 0.9500
C51 C52 1.438(7)
C51 H51 0.9500
C52 C53 1.414(7)
C52 H52 0.9500
C53 C54 1.395(7)
C53 H53 0.9500
C54 C55 1.425(7)
C54 H54 0.9500
C55 C56 1.411(7)
C55 H55 0.9500
C56 H56A 0.9800
C56 H56B 0.9800
C56 H56C 0.9800

loop_
_geom_torsion_atom_site_label_1
_geom_torsion_atom_site_label_2
_geom_torsion_atom_site_label_3
_geom_torsion_atom_site_label_4
_geom_torsion
C4 N1 C1 O1 179.6(4)
C5 N1 C1 O1 8.2(6)
C4 N1 C1 C2 -0.2(4)
C5 N1 C1 C2 -171.5(3)
O1 C1 C2 C3 178.9(4)
N1 C1 C2 C3 -1.3(4)
O1 C1 C2 C17 -4.1(6)
N1 C1 C2 C17 175.6(3)
C17 C2 C3 C37 8.3(7)
C1 C2 C3 C37 -175.4(4)
C17 C2 C3 C4 -174.1(4)
C1 C2 C3 C4 2.2(4)
C1 N1 C4 O2 -179.3(4)
C5 N1 C4 O2 -8.0(6)
C1 N1 C4 C3 1.4(4)
C5 N1 C4 C3 172.7(3)
C2 C3 C4 O2 178.5(4)
C37 C3 C4 O2 -3.5(6)
C2 C3 C4 N1 -2.3(4)
C37 C3 C4 N1 175.6(3)
C4 N1 C5 C6 -88.5(4)
C1 N1 C5 C6 81.6(4)
N1 C5 C6 C7 179.9(3)
C5 C6 C7 C8 163.7(3)
C6 C7 C8 C9 178.1(3)
C7 C8 C9 C10 170.4(3)
C8 C9 C10 C11 178.2(3)
C9 C10 C11 C12 176.9(3)
C10 C11 C12 C13 -176.0(3)
C11 C12 C13 C14 177.4(3)
C12 C13 C14 C15 -174.9(3)
C13 C14 C15 C16 175.3(4)
C3 C2 C17 C24 -152.4(4)
C1 C2 C17 C24 31.6(5)
C3 C2 C17 C18 28.2(7)
C1 C2 C17 C18 -147.8(4)
C24 C17 C18 C23 2.5(4)
C2 C17 C18 C23 -178.1(4)
C24 C17 C18 C19 -175.1(4)
C2 C17 C18 C19 4.4(7)
C23 C18 C19 C20 1.8(5)
C17 C18 C19 C20 179.2(4)
C18 C19 C20 C21 0.2(6)
C19 C20 C21 C22 -2.3(6)
C20 C21 C22 C23 2.2(6)
C21 C22 C23 N2 -177.0(4)
C21 C22 C23 C18 0.0(6)
C24 N2 C23 C22 178.8(4)
C25 N2 C23 C22 -2.6(6)
C24 N2 C23 C18 1.4(4)
C25 N2 C23 C18 -179.9(3)
C19 C18 C23 C22 -2.0(6)
C17 C18 C23 C22 -180.0(4)
C19 C18 C23 N2 175.6(3)
C17 C18 C23 N2 -2.4(4)
C23 N2 C24 C17 0.2(4)
C25 N2 C24 C17 -178.5(3)
C18 C17 C24 N2 -1.6(4)
C2 C17 C24 N2 178.9(3)
C24 N2 C25 C26 78.5(5)
C23 N2 C25 C26 -99.9(4)
N2 C25 C26 C27 61.1(5)
C25 C26 C27 C28 171.4(3)
C26 C27 C28 C29 178.3(4)
C27 C28 C29 C30 176.6(3)
C28 C29 C30 C31 179.6(4)
C29 C30 C31 C32 -179.6(3)
C30 C31 C32 C33 -179.2(4)
C31 C32 C33 C34 -178.4(4)
C32 C33 C34 C35 -177.3(4)
C33 C34 C35 C36 -178.6(4)
C2 C3 C37 C44 -149.6(4)
C4 C3 C37 C44 33.0(5)
C2 C3 C37 C38 34.7(7)
C4 C3 C37 C38 -142.7(4)
C44 C37 C38 C39 -179.3(4)
C3 C37 C38 C39 -3.0(7)
C44 C37 C38 C43 -0.6(4)
C3 C37 C38 C43 175.6(4)
C43 C38 C39 C40 -1.2(5)
C37 C38 C39 C40 177.4(4)
C38 C39 C40 C41 -0.3(5)
C39 C40 C41 C42 1.3(6)
C40 C41 C42 C43 -0.8(5)
C41 C42 C43 N3 -179.0(3)
C41 C42 C43 C38 -0.8(5)
C44 N3 C43 C42 176.8(3)
C45 N3 C43 C42 -13.7(6)
C44 N3 C43 C38 -1.6(4)
C45 N3 C43 C38 167.9(3)
C39 C38 C43 C42 1.8(5)
C37 C38 C43 C42 -177.2(3)
C39 C38 C43 N3 -179.7(3)
C37 C38 C43 N3 1.4(4)
C43 N3 C44 C37 1.3(4)
C45 N3 C44 C37 -167.9(3)
C38 C37 C44 N3 -0.4(4)
C3 C37 C44 N3 -177.0(3)
C44 N3 C45 C46 98.6(4)
C43 N3 C45 C46 -69.0(5)
N3 C45 C46 C47 -56.3(4)
C45 C46 C47 C48 -69.0(5)
C46 C47 C48 C49 176.6(4)
C47 C48 C49 C50 175.7(4)
C48 C49 C50 C51 174.0(6)
C49 C50 C51 C52 -178.4(6)
C50 C51 C52 C53 178.5(7)
C51 C52 C53 C54 179.8(7)
C52 C53 C54 C55 -179.8(7)
C53 C54 C55 C56 177.9(8)
